data_7235364
loop_
_publ_author_name
'Kyprianidou, Eleni J.'
'Lazarides, Theodore'
'Kaziannis, Spyridon'
'Kosmidis, Constantine'
'Itskos, Grigorios'
'Manos, Manolis J.'
'Tasiopoulos, Anastasios J.'

_publ_section_title
;
 Single crystal coordinating solvent exchange as a general method for the
 enhancement of the photoluminescence properties of lanthanide MOFs
;
_journal_issue 15
_journal_name_full 'Journal of Materials Chemistry A'
_journal_page_first 5258
_journal_paper_doi 10.1039/c3ta14489e
_journal_volume 2
_journal_year 2014
_chemical_formula_moiety 'C38 H22 Eu2 N5 O14, 2(C3 H3.50 N0.50 O0.50)'
_chemical_formula_sum 'C44 H29 Eu2 N6 O15'
_chemical_formula_weight 1185.65
_space_group_IT_number 2
_space_group_name_Hall '-P 1'
_space_group_name_H-M_alt 'P -1'
_symmetry_cell_setting triclinic
_symmetry_space_group_name_H-M 'P -1'
_atom_sites_solution_hydrogens geom
_atom_sites_solution_primary direct
_atom_sites_solution_secondary difmap
_audit_creation_method SHELXL-97
_cell_angle_alpha 106.322(8)
_cell_angle_beta 98.730(8)
_cell_angle_gamma 103.042(9)
_cell_formula_units_Z 1
_cell_length_a 10.3912(11)
_cell_length_b 11.3371(11)
_cell_length_c 12.8168(12)
_cell_measurement_reflns_used 3493
_cell_measurement_temperature 100(2)
_cell_measurement_theta_max 28.9783
_cell_measurement_theta_min 3.2138
_cell_volume 1373.8(3)
_computing_cell_refinement 'CrysAlis RED'
_computing_data_collection 'CrysAlis CCD'
_computing_data_reduction 'CrysAlis RED'
_computing_molecular_graphics
;
 DIAMOND (Brandenburg, 2006)
 MERCURY (Bruno et al. 2002)
;
_computing_publication_material 'WINGX (Farrugia, 1999)'
_computing_structure_refinement 'SHELXL-97 (Sheldrick, 1997)'
_computing_structure_solution 'SHELXL-97 (Sheldrick, 1997)'
_diffrn_ambient_temperature 100(2)
_diffrn_detector_area_resol_mean 10.4223
_diffrn_measured_fraction_theta_full 0.997
_diffrn_measured_fraction_theta_max 0.997
_diffrn_measurement_device_type 'SuperNova, Dual, Cu at zero, Atlas'
_diffrn_measurement_method '\w scans'
_diffrn_radiation_monochromator mirror
_diffrn_radiation_source 'SuperNova (Mo) X-ray Source'
_diffrn_radiation_type MoK\a
_diffrn_radiation_wavelength 0.71073
_diffrn_reflns_av_R_equivalents 0.0310
_diffrn_reflns_av_sigmaI/netI 0.0488
_diffrn_reflns_limit_h_max 11
_diffrn_reflns_limit_h_min -12
_diffrn_reflns_limit_k_max 13
_diffrn_reflns_limit_k_min -10
_diffrn_reflns_limit_l_max 15
_diffrn_reflns_limit_l_min -15
_diffrn_reflns_number 9445
_diffrn_reflns_theta_full 25.00
_diffrn_reflns_theta_max 25.00
_diffrn_reflns_theta_min 3.22
_exptl_absorpt_coefficient_mu 2.324
_exptl_absorpt_correction_T_max 1.00000
_exptl_absorpt_correction_T_min 0.77303
_exptl_absorpt_correction_type multi-scan
_exptl_absorpt_process_details 'Empirical absorption correction (CrysAlis RED, Oxford Diffraction)'
_exptl_crystal_colour orange
_exptl_crystal_density_diffrn 1.433
_exptl_crystal_density_method 'not measured'
_exptl_crystal_description polyhedral
_exptl_crystal_F_000 581
_exptl_crystal_size_max 0.13
_exptl_crystal_size_mid 0.11
_exptl_crystal_size_min 0.09
_refine_diff_density_max 2.093
_refine_diff_density_min -1.914
_refine_diff_density_rms 0.192
_refine_ls_extinction_method none
_refine_ls_goodness_of_fit_ref 1.175
_refine_ls_hydrogen_treatment constr
_refine_ls_matrix_type full
_refine_ls_number_parameters 352
_refine_ls_number_reflns 4816
_refine_ls_number_restraints 166
_refine_ls_restrained_S_all 1.202
_refine_ls_R_factor_all 0.0666
_refine_ls_R_factor_gt 0.0575
_refine_ls_shift/su_max 0.001
_refine_ls_shift/su_mean 0.000
_refine_ls_structure_factor_coef Fsqd
_refine_ls_weighting_details 'calc w=1/[\s^2^(Fo^2^)+(0.1129P)^2^+0.0000P] where P=(Fo^2^+2Fc^2^)/3'
_refine_ls_weighting_scheme calc
_refine_ls_wR_factor_gt 0.1669
_refine_ls_wR_factor_ref 0.1742
_reflns_number_gt 4126
_reflns_number_total 4816
_reflns_threshold_expression >2sigma(I)
_cod_data_source_file c3ta14489e2.cif
_cod_data_source_block EuN-BDC-m2hmp
_cod_depositor_comments
;
The following automatic conversions were performed:

data item '_symmetry_cell_setting' value 'Triclinic' was changed to
'triclinic' in accordance with the
/home/saulius/struct/COD-crude-data/automatic-downloads/DataCite-retrospective/RSC/depositions/lib/dictionaries/cif_core.dic
dictionary named 'cif_core.dic' version 2.4.2 last updated on
2011-04-26.

Automatic conversion script
Id: cif_fix_values 6909 2019-04-08 15:41:33Z antanas 
;
_cod_original_cell_volume 1373.8(2)
_cod_database_code 7235364

loop_
_symmetry_equiv_pos_as_xyz
'x, y, z'
'-x, -y, -z'

loop_
_atom_site_label
_atom_site_type_symbol
_atom_site_fract_x
_atom_site_fract_y
_atom_site_fract_z
_atom_site_U_iso_or_equiv
_atom_site_adp_type
_atom_site_occupancy
_atom_site_symmetry_multiplicity
_atom_site_calc_flag
_atom_site_refinement_flags
Eu01 Eu 0.47839(4) 0.44500(3) 0.33609(3) 0.0357(2) Uani 1 1 d .
C1 C 0.4889(9) 0.2279(8) 0.1663(7) 0.0399(18) Uani 1 1 d .
C2 C 0.4944(9) 0.1092(8) 0.0799(7) 0.0414(19) Uani 1 1 d .
C3 C 0.3813(10) 0.0369(10) -0.0040(8) 0.057(2) Uani 1 1 d .
H3 H 0.3011 0.0606 -0.0063 0.069 Uiso 1 1 calc R
C4 C 0.6128(9) 0.0719(10) 0.0855(8) 0.057(3) Uani 1 1 d .
C5 C 0.2387(8) 0.4536(7) 0.4281(7) 0.0402(19) Uani 1 1 d .
C6 C 0.1141(8) 0.4773(8) 0.4639(7) 0.0425(19) Uani 1 1 d .
C7 C -0.0129(9) 0.4251(9) 0.3887(7) 0.048(2) Uani 1 1 d .
C8 C 0.1260(9) 0.5543(9) 0.5738(7) 0.049(2) Uani 1 1 d .
H8 H 0.2113 0.5920 0.6220 0.059 Uiso 1 1 calc R
C9 C 0.4961(9) 0.2544(8) 0.4979(7) 0.0429(19) Uani 1 1 d .
C10 C 0.4962(9) 0.1223(8) 0.4983(7) 0.046(2) Uani 1 1 d .
C11 C 0.5453(10) 0.1019(8) 0.5986(7) 0.049(2) Uani 1 1 d .
H11 H 0.5758 0.1709 0.6648 0.059 Uiso 1 1 calc R
C12 C 0.4512(11) 0.0169(9) 0.3996(8) 0.053(2) Uani 1 1 d .
C13 C 0.6353(11) 0.6622(11) 0.2264(9) 0.072(3) Uani 1 1 d DU
H13A H 0.7023 0.6705 0.1817 0.087 Uiso 1 1 calc R
H13B H 0.6428 0.7471 0.2755 0.087 Uiso 1 1 calc R
C14 C 0.4965(11) 0.6069(10) 0.1508(9) 0.070(3) Uani 1 1 d DU
C15 C 0.4584(15) 0.6545(12) 0.0631(11) 0.097(3) Uani 1 1 d DU
C16 C 0.3332(15) 0.6035(13) -0.0029(11) 0.097(4) Uani 1 1 d DU
H16 H 0.3094 0.6345 -0.0608 0.117 Uiso 1 1 calc R
C17 C 0.2392(14) 0.5070(12) 0.0120(10) 0.091(3) Uani 1 1 d DU
H17 H 0.1517 0.4723 -0.0329 0.109 Uiso 1 1 calc R
C18 C 0.2855(12) 0.4632(10) 0.1026(8) 0.072(3) Uani 1 1 d DU
H18 H 0.2254 0.3970 0.1151 0.087 Uiso 1 1 calc R
C19 C 0.540(2) 0.7580(15) 0.0287(19) 0.195(7) Uani 1 1 d DU
H19A H 0.6262 0.7974 0.0806 0.292 Uiso 1 1 calc R
H19B H 0.4919 0.8212 0.0282 0.292 Uiso 1 1 calc R
H19C H 0.5528 0.7216 -0.0447 0.292 Uiso 1 1 calc R
C20 C 0.888(3) 0.8301(18) 0.5319(14) 0.080(4) Uani 0.50 1 d PDU
H20 H 0.8022 0.8237 0.5456 0.096 Uiso 0.50 1 calc PR
C21 C 0.979(2) 0.901(2) 0.603(2) 0.097(5) Uani 0.50 1 d PDU
H21 H 0.9683 0.9495 0.6705 0.116 Uiso 0.50 1 calc PR
C22 C 1.106(2) 0.907(2) 0.578(2) 0.095(5) Uani 0.50 1 d PDU
H22 H 1.1806 0.9630 0.6333 0.114 Uiso 0.50 1 calc PR
C23 C 1.133(2) 0.838(2) 0.4795(17) 0.094(4) Uani 0.50 1 d PDU
H23 H 1.2198 0.8458 0.4671 0.113 Uiso 0.50 1 calc PR
C24 C 1.0157(17) 0.7570(19) 0.4014(17) 0.093(4) Uani 0.50 1 d PDU
C25 C 1.006(3) 0.664(2) 0.2889(17) 0.106(5) Uani 0.50 1 d PDU
H25A H 1.0888 0.6384 0.2872 0.128 Uiso 0.50 1 calc PR
H25B H 0.9302 0.5887 0.2708 0.128 Uiso 0.50 1 calc PR
N1 N 0.712(4) 0.108(4) 0.171(3) 0.158(12) Uani 0.50 1 d PU
N2 N -0.0322(16) 0.3535(18) 0.2785(14) 0.063(4) Uani 0.50 1 d PU
N3 N 0.382(2) 0.024(2) 0.2963(18) 0.082(6) Uani 0.50 1 d PU
N4 N 0.4083(8) 0.5118(7) 0.1683(6) 0.0552(18) Uani 1 1 d DU
N5 N 0.8965(16) 0.7565(15) 0.4315(14) 0.067(3) Uani 0.50 1 d PDU
O1 O 0.3746(6) 0.2464(5) 0.1744(5) 0.0472(14) Uani 1 1 d .
O2 O 0.5965(6) 0.3066(5) 0.2287(5) 0.0467(14) Uani 1 1 d .
O3 O 0.2376(6) 0.4110(6) 0.3261(5) 0.0488(14) Uani 1 1 d .
O4 O 0.6535(5) 0.5212(5) 0.4977(5) 0.0413(13) Uani 1 1 d .
O5 O 0.4601(6) 0.2710(5) 0.4070(5) 0.0463(14) Uani 1 1 d .
O6 O 0.4673(6) 0.6593(5) 0.4083(5) 0.0454(14) Uani 1 1 d .
O7 O 0.6623(7) 0.5887(6) 0.2885(6) 0.0585(17) Uani 1 1 d .
O8 O 0.987(3) 0.733(3) 0.211(2) 0.139(6) Uani 0.50 1 d PDU
H8A H 0.9084 0.7051 0.1741 0.209 Uiso 0.50 1 calc PR

loop_
_atom_site_aniso_label
_atom_site_aniso_U_11
_atom_site_aniso_U_22
_atom_site_aniso_U_33
_atom_site_aniso_U_23
_atom_site_aniso_U_13
_atom_site_aniso_U_12
Eu01 0.0554(3) 0.0214(3) 0.0369(3) 0.00716(18) 0.02436(19) 0.01777(19)
C1 0.063(5) 0.022(4) 0.037(4) 0.003(3) 0.021(4) 0.018(4)
C2 0.063(5) 0.029(4) 0.034(4) 0.001(3) 0.021(4) 0.023(4)
C3 0.059(6) 0.048(6) 0.063(6) 0.002(5) 0.020(5) 0.028(5)
C4 0.055(5) 0.050(6) 0.046(5) -0.014(4) -0.002(4) 0.022(4)
C5 0.037(4) 0.028(4) 0.055(5) 0.005(4) 0.021(4) 0.011(3)
C6 0.041(4) 0.035(5) 0.050(5) 0.005(4) 0.017(4) 0.015(3)
C7 0.055(5) 0.047(5) 0.039(4) 0.000(4) 0.018(4) 0.024(4)
C8 0.045(5) 0.049(6) 0.051(5) 0.005(4) 0.018(4) 0.020(4)
C9 0.064(5) 0.027(4) 0.046(5) 0.010(4) 0.029(4) 0.022(4)
C10 0.076(6) 0.022(4) 0.043(5) 0.007(3) 0.024(4) 0.019(4)
C11 0.085(6) 0.024(4) 0.039(4) 0.004(3) 0.015(4) 0.022(4)
C12 0.094(7) 0.028(5) 0.045(5) 0.014(4) 0.021(5) 0.026(4)
C13 0.080(4) 0.072(5) 0.069(4) 0.026(4) 0.032(3) 0.015(4)
C14 0.075(4) 0.071(5) 0.067(4) 0.018(3) 0.030(3) 0.025(3)
C15 0.110(5) 0.099(6) 0.090(5) 0.045(4) 0.023(4) 0.029(4)
C16 0.111(5) 0.098(5) 0.094(5) 0.048(4) 0.019(4) 0.036(4)
C17 0.095(5) 0.094(5) 0.087(5) 0.036(4) 0.015(4) 0.029(4)
C18 0.081(4) 0.070(5) 0.067(4) 0.023(4) 0.019(3) 0.021(4)
C19 0.203(8) 0.190(8) 0.196(8) 0.094(6) 0.048(5) 0.025(4)
C20 0.088(5) 0.074(6) 0.084(5) 0.034(4) 0.015(4) 0.027(5)
C21 0.099(5) 0.092(7) 0.095(6) 0.027(4) 0.018(4) 0.024(5)
C22 0.095(5) 0.092(7) 0.099(6) 0.038(4) 0.016(5) 0.023(5)
C23 0.086(5) 0.097(6) 0.103(6) 0.043(4) 0.021(4) 0.022(5)
C24 0.086(5) 0.088(6) 0.106(5) 0.034(4) 0.024(4) 0.025(5)
C25 0.105(7) 0.109(6) 0.107(5) 0.033(4) 0.033(4) 0.032(5)
N1 0.157(13) 0.157(13) 0.158(13) 0.049(6) 0.034(6) 0.047(6)
N2 0.060(6) 0.064(6) 0.060(6) 0.012(4) 0.018(4) 0.019(4)
N3 0.087(7) 0.079(7) 0.080(7) 0.029(5) 0.014(5) 0.025(5)
N4 0.070(4) 0.047(4) 0.052(4) 0.015(3) 0.021(3) 0.021(3)
N5 0.076(4) 0.060(5) 0.075(5) 0.042(4) 0.014(4) 0.014(4)
O1 0.062(4) 0.030(3) 0.050(3) 0.000(3) 0.022(3) 0.023(3)
O2 0.060(4) 0.030(3) 0.044(3) -0.005(3) 0.020(3) 0.017(3)
O3 0.061(4) 0.041(4) 0.047(3) 0.005(3) 0.024(3) 0.022(3)
O4 0.043(3) 0.030(3) 0.056(3) 0.013(3) 0.023(3) 0.015(2)
O5 0.075(4) 0.027(3) 0.046(3) 0.012(3) 0.025(3) 0.024(3)
O6 0.079(4) 0.022(3) 0.042(3) 0.009(2) 0.024(3) 0.022(3)
O7 0.077(4) 0.045(4) 0.074(4) 0.034(3) 0.041(3) 0.023(3)
O8 0.147(8) 0.145(8) 0.128(6) 0.057(5) 0.025(5) 0.034(5)

loop_
_atom_type_symbol
_atom_type_description
_atom_type_scat_dispersion_real
_atom_type_scat_dispersion_imag
_atom_type_scat_source
C C 0.0033 0.0016 'International Tables Vol C Tables 4.2.6.8 and 6.1.1.4'
H H 0.0000 0.0000 'International Tables Vol C Tables 4.2.6.8 and 6.1.1.4'
N N 0.0061 0.0033 'International Tables Vol C Tables 4.2.6.8 and 6.1.1.4'
O O 0.0106 0.0060 'International Tables Vol C Tables 4.2.6.8 and 6.1.1.4'
Eu Eu -0.1578 3.6682 'International Tables Vol C Tables 4.2.6.8 and 6.1.1.4'

loop_
_geom_angle_atom_site_label_1
_geom_angle_atom_site_label_2
_geom_angle_atom_site_label_3
_geom_angle
_geom_angle_site_symmetry_1
_geom_angle_site_symmetry_3
O4 Eu01 O6 80.0(2) . .
O4 Eu01 O5 75.2(2) . .
O6 Eu01 O5 134.18(19) . .
O4 Eu01 O3 127.16(19) . .
O6 Eu01 O3 78.7(2) . .
O5 Eu01 O3 86.4(2) . .
O4 Eu01 O2 93.24(19) . .
O6 Eu01 O2 145.0(2) . .
O5 Eu01 O2 74.9(2) . .
O3 Eu01 O2 129.38(19) . .
O4 Eu01 O1 138.42(19) . .
O6 Eu01 O1 141.5(2) . .
O5 Eu01 O1 73.2(2) . .
O3 Eu01 O1 76.95(19) . .
O2 Eu01 O1 52.77(19) . .
O4 Eu01 O7 76.6(2) . .
O6 Eu01 O7 71.5(2) . .
O5 Eu01 O7 135.9(2) . .
O3 Eu01 O7 137.6(2) . .
O2 Eu01 O7 73.6(2) . .
O1 Eu01 O7 109.3(2) . .
O4 Eu01 N4 137.7(2) . .
O6 Eu01 N4 73.7(2) . .
O5 Eu01 N4 145.3(2) . .
O3 Eu01 N4 79.4(2) . .
O2 Eu01 N4 90.0(2) . .
O1 Eu01 N4 72.9(2) . .
O7 Eu01 N4 64.0(3) . .
O4 Eu01 O4 76.58(18) . 2_666
O6 Eu01 O4 67.01(18) . 2_666
O5 Eu01 O4 70.05(18) . 2_666
O3 Eu01 O4 50.59(19) . 2_666
O2 Eu01 O4 144.9(2) . 2_666
O1 Eu01 O4 115.95(18) . 2_666
O7 Eu01 O4 133.6(2) . 2_666
N4 Eu01 O4 120.2(2) . 2_666
O4 Eu01 C1 116.1(2) . .
O6 Eu01 C1 154.2(2) . .
O5 Eu01 C1 71.4(2) . .
O3 Eu01 C1 103.3(2) . .
O2 Eu01 C1 26.2(2) . .
O1 Eu01 C1 26.6(2) . .
O7 Eu01 C1 91.9(2) . .
N4 Eu01 C1 81.3(2) . .
O4 Eu01 C1 134.0(2) 2_666 .
O4 Eu01 C5 102.2(2) . .
O6 Eu01 C5 68.7(2) . .
O5 Eu01 C5 79.6(2) . .
O3 Eu01 C5 25.0(2) . .
O2 Eu01 C5 145.6(2) . .
O1 Eu01 C5 98.0(2) . .
O7 Eu01 C5 139.7(2) . .
N4 Eu01 C5 98.4(2) . .
O4 Eu01 C5 25.8(2) 2_666 .
C1 Eu01 C5 122.4(2) . .
O4 Eu01 Eu01 41.39(12) . 2_666
O6 Eu01 Eu01 68.37(14) . 2_666
O5 Eu01 Eu01 67.49(14) . 2_666
O3 Eu01 Eu01 85.78(14) . 2_666
O2 Eu01 Eu01 126.13(15) . 2_666
O1 Eu01 Eu01 137.79(15) . 2_666
O7 Eu01 Eu01 109.36(17) . 2_666
N4 Eu01 Eu01 141.30(15) . 2_666
O4 Eu01 Eu01 35.19(12) 2_666 2_666
C1 Eu01 Eu01 137.18(17) . 2_666
C5 Eu01 Eu01 60.85(17) . 2_666
O2 C1 O1 121.2(7) . .
O2 C1 C2 119.8(7) . .
O1 C1 C2 119.1(7) . .
O2 C1 Eu01 60.1(4) . .
O1 C1 Eu01 61.1(4) . .
C2 C1 Eu01 177.3(6) . .
C3 C2 C4 120.2(8) . .
C3 C2 C1 119.9(8) . .
C4 C2 C1 120.0(8) . .
C2 C3 C4 119.9(8) . 2_655
C2 C3 H3 120.1 . .
C4 C3 H3 120.1 2_655 .
N1 C4 C2 126.8(19) . .
N1 C4 C3 111.3(19) . 2_655
C2 C4 C3 119.9(8) . 2_655
O3 C5 O4 120.5(7) . 2_666
O3 C5 C6 120.4(8) . .
O4 C5 C6 119.0(7) 2_666 .
O3 C5 Eu01 54.6(4) . .
O4 C5 Eu01 66.8(4) 2_666 .
C6 C5 Eu01 168.6(6) . .
C8 C6 C7 120.2(7) . .
C8 C6 C5 119.1(7) . .
C7 C6 C5 120.7(7) . .
N2 C7 C8 117.4(10) . 2_566
N2 C7 C6 123.7(9) . .
C8 C7 C6 118.9(8) 2_566 .
C6 C8 C7 120.9(8) . 2_566
C6 C8 H8 119.6 . .
C7 C8 H8 119.6 2_566 .
O5 C9 O6 125.0(8) . 2_666
O5 C9 C10 118.9(7) . .
O6 C9 C10 116.0(8) 2_666 .
C11 C10 C12 118.3(8) . .
C11 C10 C9 120.3(8) . .
C12 C10 C9 121.4(8) . .
C12 C11 C10 121.2(8) 2_656 .
C12 C11 H11 119.4 2_656 .
C10 C11 H11 119.4 . .
C11 C12 C10 120.5(8) 2_656 .
C11 C12 N3 116.6(12) 2_656 .
C10 C12 N3 122.2(12) . .
O7 C13 C14 112.0(9) . .
O7 C13 H13A 109.2 . .
C14 C13 H13A 109.2 . .
O7 C13 H13B 109.2 . .
C14 C13 H13B 109.2 . .
H13A C13 H13B 107.9 . .
N4 C14 C15 120.7(11) . .
N4 C14 C13 118.5(11) . .
C15 C14 C13 120.8(11) . .
C16 C15 C14 119.5(13) . .
C16 C15 C19 111.0(16) . .
C14 C15 C19 129.5(16) . .
C17 C16 C15 122.1(14) . .
C17 C16 H16 119.0 . .
C15 C16 H16 119.0 . .
C16 C17 C18 115.3(13) . .
C16 C17 H17 122.4 . .
C18 C17 H17 122.4 . .
N4 C18 C17 123.6(12) . .
N4 C18 H18 118.2 . .
C17 C18 H18 118.2 . .
C15 C19 H19A 109.5 . .
C15 C19 H19B 109.5 . .
H19A C19 H19B 109.5 . .
C15 C19 H19C 109.5 . .
H19A C19 H19C 109.5 . .
H19B C19 H19C 109.5 . .
C21 C20 N5 126(3) . .
C21 C20 H20 117.0 . .
N5 C20 H20 117.0 . .
C20 C21 C22 115(3) . .
C20 C21 H21 122.6 . .
C22 C21 H21 122.6 . .
C21 C22 C23 127(3) . .
C21 C22 H22 116.6 . .
C23 C22 H22 116.6 . .
C22 C23 C24 113(2) . .
C22 C23 H23 123.6 . .
C24 C23 H23 123.6 . .
N5 C24 C23 116.8(19) . .
N5 C24 C25 115.6(19) . .
C23 C24 C25 127.5(19) . .
O8 C25 C24 105(2) . .
O8 C25 H25A 110.7 . .
C24 C25 H25A 110.7 . .
O8 C25 H25B 110.7 . .
C24 C25 H25B 110.7 . .
H25A C25 H25B 108.8 . .
C18 N4 C14 118.9(10) . .
C18 N4 Eu01 122.4(7) . .
C14 N4 Eu01 118.5(7) . .
C20 N5 C24 122.8(19) . .
C1 O1 Eu01 92.3(5) . .
C1 O2 Eu01 93.7(5) . .
C5 O3 Eu01 100.4(5) . .
C5 O4 Eu01 167.1(5) 2_666 .
C5 O4 Eu01 87.5(4) 2_666 2_666
Eu01 O4 Eu01 103.42(18) . 2_666
C9 O5 Eu01 137.8(6) . .
C9 O6 Eu01 136.1(6) 2_666 .
C13 O7 Eu01 121.7(6) . .
C25 O8 H8A 109.5 . .

loop_
_geom_bond_atom_site_label_1
_geom_bond_atom_site_label_2
_geom_bond_distance
_geom_bond_site_symmetry_2
Eu01 O4 2.343(6) .
Eu01 O6 2.380(5) .
Eu01 O5 2.376(6) .
Eu01 O3 2.422(6) .
Eu01 O2 2.456(5) .
Eu01 O1 2.476(5) .
Eu01 O7 2.487(6) .
Eu01 N4 2.533(8) .
Eu01 O4 2.688(5) 2_666
Eu01 C1 2.826(7) .
Eu01 C5 2.923(7) .
Eu01 Eu01 3.9548(8) 2_666
C1 O2 1.250(10) .
C1 O1 1.266(10) .
C1 C2 1.503(10) .
C2 C3 1.377(13) .
C2 C4 1.387(12) .
C3 C4 1.395(12) 2_655
C3 H3 0.9300 .
C4 N1 1.28(4) .
C4 C3 1.395(12) 2_655
C5 O3 1.257(10) .
C5 O4 1.273(10) 2_666
C5 C6 1.491(10) .
C6 C8 1.404(12) .
C6 C7 1.401(12) .
C7 N2 1.375(19) .
C7 C8 1.377(11) 2_566
C8 C7 1.377(11) 2_566
C8 H8 0.9300 .
C9 O5 1.248(11) .
C9 O6 1.257(10) 2_666
C9 C10 1.499(12) .
C10 C11 1.410(12) .
C10 C12 1.402(12) .
C11 C12 1.362(12) 2_656
C11 H11 0.9300 .
C12 C11 1.362(12) 2_656
C12 N3 1.44(2) .
C13 O7 1.348(13) .
C13 C14 1.496(16) .
C13 H13A 0.9700 .
C13 H13B 0.9700 .
C14 N4 1.343(14) .
C14 C15 1.419(18) .
C15 C16 1.339(19) .
C15 C19 1.497(5) .
C16 C17 1.371(19) .
C16 H16 0.9300 .
C17 C18 1.445(17) .
C17 H17 0.9300 .
C18 N4 1.318(14) .
C18 H18 0.9300 .
C19 H19A 0.9600 .
C19 H19B 0.9600 .
C19 H19C 0.9600 .
C20 C21 1.16(3) .
C20 N5 1.348(5) .
C20 H20 0.9300 .
C21 C22 1.391(5) .
C21 H21 0.9300 .
C22 C23 1.389(5) .
C22 H22 0.9300 .
C23 C24 1.393(5) .
C23 H23 0.9300 .
C24 N5 1.351(5) .
C24 C25 1.500(5) .
C25 O8 1.445(5) .
C25 H25A 0.9700 .
C25 H25B 0.9700 .
O4 C5 1.273(10) 2_666
O4 Eu01 2.688(5) 2_666
O6 C9 1.257(10) 2_666
O8 H8A 0.8200 .

loop_
_platon_squeeze_void_nr
_platon_squeeze_void_average_x
_platon_squeeze_void_average_y
_platon_squeeze_void_average_z
_platon_squeeze_void_volume
_platon_squeeze_void_count_electrons
_platon_squeeze_void_content
1 0.000 0.000 0.000 216 34 ' '
